data_1558303
loop_
_publ_author_name
'Cowie, Bradley E.'
'Douair, Iskander'
'Laurent, Maron'
'Love, Jason'
'Arnold, Polly Louise'

_publ_section_title
;
 Selective Oxo Ligand Functionalisation and Substitution Reactivity in an
 Oxo/Catecholate-Bridged UIV/UIV Pacman Complex
;
_journal_name_full 'Chemical Science'
_journal_paper_doi 10.1039/D0SC02297G
_journal_year 2020
_chemical_formula_moiety 'C74 H62 F2 N10 O2 U2, 4(C5 H5 N)'
_chemical_formula_sum 'C94 H82 F2 N14 O2 U2'
_chemical_formula_weight 1953.79
_chemical_name_common 'Compound 5.4py'
_chemical_name_systematic '[{(py)U(u-F)2U(u-O2C6H4)(py)}(LA)]'
_chemical_properties_physical Air-sensitive,Moisture-sensitive
_space_group_crystal_system monoclinic
_space_group_IT_number 14
_space_group_name_Hall '-P 2yn'
_space_group_name_H-M_alt 'P 1 21/n 1'
_atom_sites_solution_hydrogens geom
_audit_creation_method SHELXL-2018/3
_audit_update_record
;
2020-02-18 deposited with the CCDC.	2020-06-12 downloaded from the CCDC.
;
_cell_angle_alpha 90
_cell_angle_beta 91.942(2)
_cell_angle_gamma 90
_cell_formula_units_Z 4
_cell_length_a 17.5381(4)
_cell_length_b 26.2280(6)
_cell_length_c 17.8435(4)
_cell_measurement_reflns_used 15121
_cell_measurement_temperature 173(2)
_cell_measurement_theta_max 24.2300
_cell_measurement_theta_min 3.0480
_cell_volume 8203.1(3)
_computing_cell_refinement 'CrysAlisPro 1.171.38.46 (Rigaku OD, 2015)'
_computing_data_collection 'CrysAlisPro 1.171.38.46 (Rigaku OD, 2015)'
_computing_data_reduction 'CrysAlisPro 1.171.38.46 (Rigaku OD, 2015)'
_computing_molecular_graphics 'Olex2 (Dolomanov et al., 2009)'
_computing_publication_material 'Olex2 (Dolomanov et al., 2009)'
_computing_structure_refinement 'SHELXL-2018/3 (Sheldrick, 2018)'
_computing_structure_solution 'SHELXT 2018/2 (Sheldrick, 2018)'
_diffrn_ambient_temperature 173(2)
_diffrn_detector_area_resol_mean 16.1042
_diffrn_measured_fraction_theta_full 0.998
_diffrn_measured_fraction_theta_max 0.998
_diffrn_measurement_details
;
List of Runs (angles in degrees, time in seconds):

  # Type    Start    End  Width  t~exp~   \w     \q     \k     \f   Frames
#--------------------------------------------------------------------------
  1  \w    -25.00  20.00   1.00   30.00    --  -16.53 -99.00 -30.00   45
  2  \w    -87.00 -34.00   1.00   30.00    --  -16.53-179.00-120.00   53
  3  \w    -25.00  20.00   1.00   30.00    --  -16.53 -99.00-120.00   45
  4  \w    -85.00   1.00   1.00   30.00    --  -16.53 -37.00 120.00   86
  5  \w    -25.00  20.00   1.00   30.00    --  -16.53 -99.00  90.00   45
  6  \w    -87.00 -34.00   1.00   30.00    --  -16.53-179.00 150.00   53
  7  \w    -47.00  33.00   1.00   30.00    --   18.25 -57.00  60.00   80
  8  \w      1.00  87.00   1.00   30.00    --   18.25  37.00-120.00   86
  9  \w    -51.00  44.00   1.00   30.00    --   18.25 -19.00  60.00   95
 10  \w    -83.00 -11.00   1.00   30.00    --  -16.53 147.00 128.42   72
 11  \w    -31.00  49.00   1.00   30.00    --  -16.53  57.00 -60.00   80
 12  \w    -76.00  -4.00   1.00   30.00    --  -16.53 136.00 -87.54   72
 13  \w    -82.00  -2.00   1.00   30.00    --  -16.53 -57.00 -60.00   80
 14  \w     -8.00  87.00   1.00   30.00    --   18.25  19.00  90.00   95
;
_diffrn_measurement_device 'four-circle diffractometer'
_diffrn_measurement_device_type 'Xcalibur, Eos'
_diffrn_measurement_method 'phi and omega scans'
_diffrn_radiation_type MoK\a
_diffrn_radiation_wavelength 0.71073
_diffrn_reflns_av_R_equivalents 0.1286
_diffrn_reflns_av_unetI/netI 0.0709
_diffrn_reflns_Laue_measured_fraction_full 0.998
_diffrn_reflns_Laue_measured_fraction_max 0.998
_diffrn_reflns_limit_h_max 21
_diffrn_reflns_limit_h_min -21
_diffrn_reflns_limit_k_max 31
_diffrn_reflns_limit_k_min -31
_diffrn_reflns_limit_l_max 21
_diffrn_reflns_limit_l_min -21
_diffrn_reflns_number 161248
_diffrn_reflns_point_group_measured_fraction_full 0.998
_diffrn_reflns_point_group_measured_fraction_max 0.998
_diffrn_reflns_theta_full 25.242
_diffrn_reflns_theta_max 25.350
_diffrn_reflns_theta_min 2.795
_diffrn_source 'fine-focus sealed X-ray tube'
_diffrn_source_type 'Enhance (Mo) X-ray Source'
_exptl_absorpt_coefficient_mu 4.007
_exptl_absorpt_correction_T_max 0.967
_exptl_absorpt_correction_T_min 0.852
_exptl_absorpt_correction_type analytical
_exptl_absorpt_process_details
;
CrysAlisPro 1.171.38.46 (Rigaku Oxford Diffraction, 2015)
Analytical numeric absorption correction using a multifaceted crystal
			model based on expressions derived by R.C. Clark & J.S. Reid.
(Clark, R. C. & Reid, J. S. (1995). Acta Cryst. A51, 887-897)
Empirical absorption correction using spherical harmonics,
 implemented in SCALE3 ABSPACK scaling algorithm.
;
_exptl_crystal_colour yellow
_exptl_crystal_density_diffrn 1.582
_exptl_crystal_description plate
_exptl_crystal_F_000 3848
_exptl_crystal_recrystallization_method 'Re-crystallisation from solvent: Pyridine/hexanes'
_exptl_crystal_size_max 0.254
_exptl_crystal_size_mid 0.102
_exptl_crystal_size_min 0.041
_refine_diff_density_max 1.242
_refine_diff_density_min -0.906
_refine_diff_density_rms 0.131
_refine_ls_extinction_method none
_refine_ls_goodness_of_fit_ref 1.011
_refine_ls_hydrogen_treatment constr
_refine_ls_matrix_type full
_refine_ls_number_parameters 1086
_refine_ls_number_reflns 15008
_refine_ls_number_restraints 138
_refine_ls_restrained_S_all 1.006
_refine_ls_R_factor_all 0.0758
_refine_ls_R_factor_gt 0.0449
_refine_ls_shift/su_max 0.003
_refine_ls_shift/su_mean 0.000
_refine_ls_structure_factor_coef Fsqd
_refine_ls_weighting_details 'w=1/[\s^2^(Fo^2^)+(0.0224P)^2^+12.2419P] where P=(Fo^2^+2Fc^2^)/3'
_refine_ls_weighting_scheme calc
_refine_ls_wR_factor_gt 0.0707
_refine_ls_wR_factor_ref 0.0784
_reflns_Friedel_coverage 0.000
_reflns_number_gt 10867
_reflns_number_total 15008
_reflns_threshold_expression 'I > 2\s(I)'
_cod_data_source_file d0sc02297g2.cif
_cod_data_source_block compound5
_cod_original_sg_symbol_H-M 'P 21/n'
_cod_database_code 1558303
_shelx_shelxl_version_number 2018/3
_shelx_space_group_comment
;
The symmetry employed for this shelxl refinement is uniquely defined
by the following loop, which should always be used as a source of
symmetry information in preference to the above space-group names.
They are only intended as comments.
;
_shelx_estimated_absorpt_t_min 0.852
_shelx_estimated_absorpt_t_max 0.967

loop_
_space_group_symop_operation_xyz
'x, y, z'
'-x+1/2, y+1/2, -z+1/2'
'-x, -y, -z'
'x-1/2, -y-1/2, z-1/2'

loop_
_atom_site_label
_atom_site_type_symbol
_atom_site_fract_x
_atom_site_fract_y
_atom_site_fract_z
_atom_site_U_iso_or_equiv
_atom_site_adp_type
_atom_site_occupancy
_atom_site_site_symmetry_order
_atom_site_calc_flag
_atom_site_refinement_flags_posn
_atom_site_refinement_flags_adp
_atom_site_refinement_flags_occupancy
_atom_site_disorder_assembly
_atom_site_disorder_group
U2 U 0.62889(2) 0.73058(2) 0.09687(2) 0.01884(6) Uani 1 1 d . . . . .
U1 U 0.59474(2) 0.73766(2) 0.30776(2) 0.01879(6) Uani 1 1 d . . . . .
F2 F 0.68125(16) 0.71432(11) 0.21946(15) 0.0172(7) Uani 1 1 d . . . . .
F1 F 0.54340(17) 0.71195(11) 0.18782(16) 0.0217(7) Uani 1 1 d . . . . .
O2 O 0.6307(2) 0.80880(14) 0.1235(2) 0.0228(9) Uani 1 1 d . . . . .
O1 O 0.5881(2) 0.81375(14) 0.2679(2) 0.0245(10) Uani 1 1 d . . . . .
N7 N 0.7074(3) 0.65571(17) 0.0684(3) 0.0220(12) Uani 1 1 d . . . . .
N4 N 0.7165(3) 0.78214(17) 0.3630(2) 0.0208(11) Uani 1 1 d . . . . .
N5 N 0.5033(3) 0.76727(18) 0.0353(3) 0.0241(11) Uani 1 1 d . . . . .
N8 N 0.7724(3) 0.75146(16) 0.0940(3) 0.0213(11) Uani 1 1 d . . . . .
N1 N 0.4496(3) 0.75363(18) 0.3068(3) 0.0224(11) Uani 1 1 d . . . . .
N6 N 0.5541(3) 0.66674(17) 0.0249(3) 0.0205(11) Uani 1 1 d . . . . .
N10 N 0.6605(3) 0.7517(2) -0.0399(3) 0.0292(13) Uani 1 1 d . . . . .
N2 N 0.5227(3) 0.66225(17) 0.3440(3) 0.0210(11) Uani 1 1 d . . . . .
N3 N 0.6714(3) 0.68191(17) 0.3921(3) 0.0200(11) Uani 1 1 d . . . . .
C28 C 0.7764(3) 0.8171(2) 0.2245(3) 0.0219(14) Uani 1 1 d . . . . .
H28 H 0.760696 0.783458 0.229398 0.026 Uiso 1 1 calc R U . . .
N9 N 0.5607(3) 0.77333(19) 0.4361(3) 0.0287(13) Uani 1 1 d . . . . .
C35 C 0.6172(3) 0.5817(2) 0.0476(3) 0.0235(14) Uani 1 1 d . . . . .
C5 C 0.5387(3) 0.6122(2) 0.3591(3) 0.0222(14) Uani 1 1 d . . . . .
C57 C 0.4393(3) 0.8095(2) 0.1679(3) 0.0216(14) Uani 1 1 d . . . . .
H57 H 0.457572 0.776177 0.168290 0.026 Uiso 1 1 calc R U . . .
C34 C 0.6961(4) 0.6051(2) 0.0569(3) 0.0241(14) Uani 1 1 d . . . . .
C29 C 0.7705(3) 0.8499(2) 0.2850(3) 0.0206(14) Uani 1 1 d . . . . .
C16 C 0.7408(3) 0.8337(2) 0.3553(3) 0.0237(14) Uani 1 1 d . . . . .
C6 C 0.6170(3) 0.5930(2) 0.3846(3) 0.0251(15) Uani 1 1 d . . . . .
C69 C 0.6175(3) 0.8554(2) 0.1542(3) 0.0228(14) Uani 1 1 d . . . . .
C7 C 0.6572(4) 0.5744(2) 0.3129(3) 0.0333(17) Uani 1 1 d . . . . .
H7A H 0.625169 0.549009 0.288039 0.040 Uiso 1 1 calc R U . . .
H7B H 0.661429 0.603069 0.278832 0.040 Uiso 1 1 calc R U . . .
C15 C 0.7482(3) 0.7571(2) 0.4184(3) 0.0239(14) Uani 1 1 d . . . . .
H15 H 0.785136 0.773207 0.448610 0.029 Uiso 1 1 calc R U . . .
C64 C 0.5948(3) 0.8575(2) 0.2292(3) 0.0245(14) Uani 1 1 d . . . . .
C9 C 0.6070(4) 0.5476(2) 0.4386(3) 0.0304(16) Uani 1 1 d . . . . .
H9A H 0.580964 0.520421 0.411091 0.037 Uiso 1 1 calc R U . . .
H9B H 0.657225 0.535011 0.453621 0.037 Uiso 1 1 calc R U . . .
C26 C 0.8085(3) 0.7998(2) 0.0925(3) 0.0240(15) Uani 1 1 d . . . . .
C36 C 0.5901(4) 0.5731(2) 0.1286(3) 0.0283(15) Uani 1 1 d . . . . .
H36A H 0.628790 0.553686 0.156203 0.034 Uiso 1 1 calc R U . . .
H36B H 0.585984 0.606033 0.152995 0.034 Uiso 1 1 calc R U . . .
C11 C 0.6660(3) 0.6340(2) 0.4219(3) 0.0250(15) Uani 1 1 d . . . . .
C43 C 0.4941(3) 0.6853(2) -0.0197(3) 0.0228(14) Uani 1 1 d . . . . .
C27 C 0.8051(3) 0.8331(2) 0.1564(3) 0.0204(14) Uani 1 1 d . . . . .
C20 C 0.7953(4) 0.9016(2) 0.2779(3) 0.0291(16) Uani 1 1 d . . . . .
C45 C 0.4750(3) 0.8188(2) 0.0348(3) 0.0205(14) Uani 1 1 d . . . . .
C58 C 0.4433(3) 0.8383(2) 0.1027(3) 0.0219(14) Uani 1 1 d . . . . .
C55 C 0.4094(3) 0.8006(2) 0.3016(3) 0.0242(15) Uani 1 1 d . . . . .
C44 C 0.4711(3) 0.7364(2) -0.0128(3) 0.0257(14) Uani 1 1 d . . . . .
H44 H 0.431374 0.748413 -0.043820 0.031 Uiso 1 1 calc R U . . .
C17 C 0.7352(4) 0.8673(2) 0.4128(4) 0.0314(16) Uani 1 1 d . . . . .
H17 H 0.715519 0.856629 0.457943 0.038 Uiso 1 1 calc R U . . .
C12 C 0.7180(4) 0.6281(2) 0.4815(3) 0.0310(16) Uani 1 1 d . . . . .
H12 H 0.725426 0.598806 0.510261 0.037 Uiso 1 1 calc R U . . .
C25 C 0.8432(4) 0.8164(2) 0.0295(4) 0.0351(17) Uani 1 1 d . . . . .
H25 H 0.846189 0.794736 -0.011600 0.042 Uiso 1 1 calc R U . . .
C67 C 0.6117(4) 0.9461(2) 0.1458(4) 0.0360(17) Uani 1 1 d . . . . .
H67 H 0.617002 0.975678 0.117673 0.043 Uiso 1 1 calc R U . . .
C42 C 0.4629(4) 0.6470(2) -0.0650(4) 0.0412(18) Uani 1 1 d . . . . .
H42 H 0.422386 0.650034 -0.099691 0.049 Uiso 1 1 calc R U . . .
C50 C 0.3801(4) 0.9073(2) 0.1656(4) 0.0313(16) Uani 1 1 d . . . . .
H50 H 0.359263 0.939938 0.164624 0.038 Uiso 1 1 calc R U . . .
C14 C 0.7286(3) 0.7060(2) 0.4347(3) 0.0231(14) Uani 1 1 d . . . . .
C30 C 0.8156(3) 0.7120(2) 0.0866(3) 0.0246(15) Uani 1 1 d . . . . .
H30 H 0.868251 0.716364 0.087110 0.030 Uiso 1 1 calc R U . . .
C74 C 0.6738(4) 0.8001(3) -0.0615(4) 0.0356(17) Uani 1 1 d . . . . .
H74 H 0.668697 0.825901 -0.026185 0.043 Uiso 1 1 calc R U . . .
C21 C 0.8267(4) 0.9166(2) 0.2113(4) 0.0343(17) Uani 1 1 d . . . . .
H21 H 0.844350 0.949936 0.207112 0.041 Uiso 1 1 calc R U . . .
C40 C 0.5612(3) 0.6167(2) 0.0069(3) 0.0252(15) Uani 1 1 d . . . . .
C1 C 0.4107(4) 0.7113(2) 0.3104(3) 0.0270(15) Uani 1 1 d . . . . .
H1 H 0.357999 0.712544 0.302892 0.032 Uiso 1 1 calc R U . . .
C13 C 0.7572(4) 0.6740(2) 0.4906(3) 0.0319(16) Uani 1 1 d . . . . .
H13 H 0.794906 0.681580 0.526766 0.038 Uiso 1 1 calc R U . . .
C39 C 0.6564(4) 0.5328(2) -0.0720(3) 0.0402(18) Uani 1 1 d . . . . .
H39A H 0.630854 0.558917 -0.101014 0.060 Uiso 1 1 calc R U . . .
H39B H 0.649711 0.500543 -0.096693 0.060 Uiso 1 1 calc R U . . .
H39C H 0.709838 0.540626 -0.067139 0.060 Uiso 1 1 calc R U . . .
C56 C 0.4084(3) 0.8294(2) 0.2329(3) 0.0230(14) Uani 1 1 d . . . . .
C41 C 0.5051(4) 0.6030(2) -0.0478(4) 0.0341(17) Uani 1 1 d . . . . .
H41 H 0.497479 0.570827 -0.068514 0.041 Uiso 1 1 calc R U . . .
C19 C 0.7878(4) 0.9358(2) 0.3393(4) 0.0393(18) Uani 1 1 d . . . . .
H19 H 0.802246 0.969691 0.334688 0.047 Uiso 1 1 calc R U . . .
C68 C 0.6273(3) 0.8996(2) 0.1144(3) 0.0275(15) Uani 1 1 d . . . . .
H68 H 0.644575 0.898097 0.065761 0.033 Uiso 1 1 calc R U . . .
C31 C 0.7849(4) 0.6621(2) 0.0775(3) 0.0269(15) Uani 1 1 d . . . . .
C38 C 0.6228(4) 0.5303(2) 0.0057(3) 0.0303(16) Uani 1 1 d . . . . .
H38A H 0.653695 0.507192 0.036410 0.036 Uiso 1 1 calc R U . . .
H38B H 0.572043 0.515714 0.000667 0.036 Uiso 1 1 calc R U . . .
C23 C 0.8685(4) 0.8989(2) 0.0834(4) 0.0388(18) Uani 1 1 d . . . . .
H23 H 0.887888 0.931749 0.079234 0.047 Uiso 1 1 calc R U . . .
C33 C 0.7658(4) 0.5795(2) 0.0603(4) 0.0327(16) Uani 1 1 d . . . . .
H33 H 0.773044 0.544572 0.055098 0.039 Uiso 1 1 calc R U . . .
C49 C 0.4124(3) 0.8892(2) 0.1013(3) 0.0248(15) Uani 1 1 d . . . . .
C2 C 0.4457(4) 0.6640(2) 0.3251(3) 0.0269(15) Uani 1 1 d . . . . .
C65 C 0.5789(4) 0.9048(2) 0.2587(4) 0.0316(16) Uani 1 1 d . . . . .
H65 H 0.561319 0.906713 0.307211 0.038 Uiso 1 1 calc R U . . .
C18 C 0.7594(4) 0.9187(2) 0.4047(4) 0.0360(17) Uani 1 1 d . . . . .
H18 H 0.755643 0.941089 0.444842 0.043 Uiso 1 1 calc R U . . .
C10 C 0.5634(4) 0.5581(3) 0.5091(4) 0.0402(18) Uani 1 1 d . . . . .
H10A H 0.511301 0.566104 0.495538 0.060 Uiso 1 1 calc R U . . .
H10B H 0.586291 0.586413 0.535468 0.060 Uiso 1 1 calc R U . . .
H10C H 0.565013 0.528498 0.540678 0.060 Uiso 1 1 calc R U . . .
C22 C 0.8331(4) 0.8842(2) 0.1505(3) 0.0284(15) Uani 1 1 d . . . . .
C46 C 0.4767(4) 0.8476(2) -0.0274(4) 0.0317(16) Uani 1 1 d . . . . .
H46 H 0.497656 0.834489 -0.070453 0.038 Uiso 1 1 calc R U . . .
C48 C 0.4157(4) 0.9180(2) 0.0341(4) 0.0365(17) Uani 1 1 d . . . . .
H48 H 0.396260 0.950972 0.032784 0.044 Uiso 1 1 calc R U . . .
C3 C 0.4139(4) 0.6155(2) 0.3257(3) 0.0314(16) Uani 1 1 d . . . . .
H3 H 0.363516 0.606725 0.313929 0.038 Uiso 1 1 calc R U . . .
C63 C 0.5489(4) 0.8238(3) 0.4433(4) 0.0362(17) Uani 1 1 d . . . . .
H63 H 0.554643 0.844545 0.401641 0.043 Uiso 1 1 calc R U . . .
C47 C 0.4465(4) 0.8983(3) -0.0282(4) 0.0382(18) Uani 1 1 d . . . . .
H47 H 0.448142 0.917805 -0.071592 0.046 Uiso 1 1 calc R U . . .
C66 C 0.5880(4) 0.9494(2) 0.2189(4) 0.0358(17) Uani 1 1 d . . . . .
H66 H 0.578574 0.980855 0.240725 0.043 Uiso 1 1 calc R U . . .
C73 C 0.6942(4) 0.8136(3) -0.1320(4) 0.046(2) Uani 1 1 d . . . . .
H73 H 0.703861 0.847541 -0.143704 0.055 Uiso 1 1 calc R U . . .
C59 C 0.5519(4) 0.7436(3) 0.4980(4) 0.0344(17) Uani 1 1 d . . . . .
H59 H 0.560139 0.708696 0.494530 0.041 Uiso 1 1 calc R U . . .
C4 C 0.4728(4) 0.5828(2) 0.3475(3) 0.0304(16) Uani 1 1 d . . . . .
H4 H 0.469184 0.547657 0.353320 0.036 Uiso 1 1 calc R U . . .
N100 N 0.9710(5) 0.6294(3) 0.2586(4) 0.063(2) Uani 1 1 d . . . . .
C54 C 0.3759(4) 0.8208(2) 0.3633(4) 0.0350(17) Uani 1 1 d . . . . .
H54 H 0.375832 0.802148 0.407571 0.042 Uiso 1 1 calc R U . . .
C72 C 0.7003(4) 0.7764(4) -0.1847(4) 0.061(3) Uani 1 1 d . . . . .
H72 H 0.712294 0.784933 -0.233548 0.073 Uiso 1 1 calc R U . . .
C37 C 0.5139(4) 0.5454(3) 0.1337(4) 0.053(2) Uani 1 1 d . . . . .
H37A H 0.477335 0.560530 0.099102 0.080 Uiso 1 1 calc R U . . .
H37B H 0.496007 0.548251 0.183728 0.080 Uiso 1 1 calc R U . . .
H37C H 0.520517 0.510129 0.121304 0.080 Uiso 1 1 calc R U . . .
C52 C 0.3428(4) 0.8980(3) 0.2978(4) 0.0402(18) Uani 1 1 d . . . . .
H52 H 0.320920 0.930274 0.297560 0.048 Uiso 1 1 calc R U . . .
C24 C 0.8746(4) 0.8662(3) 0.0259(4) 0.0415(19) Uani 1 1 d . . . . .
H24 H 0.899657 0.876256 -0.016733 0.050 Uiso 1 1 calc R U . . .
C8 C 0.7369(4) 0.5516(3) 0.3271(4) 0.051(2) Uani 1 1 d . . . . .
H8A H 0.758720 0.543144 0.280080 0.076 Uiso 1 1 calc R U . . .
H8B H 0.733021 0.521375 0.357055 0.076 Uiso 1 1 calc R U . . .
H8C H 0.768865 0.576024 0.353107 0.076 Uiso 1 1 calc R U . . .
C60 C 0.5310(4) 0.7639(3) 0.5658(4) 0.0448(19) Uani 1 1 d . . . . .
H60 H 0.524343 0.743160 0.607262 0.054 Uiso 1 1 calc R U . . .
C53 C 0.3415(4) 0.8696(3) 0.3606(4) 0.0419(19) Uani 1 1 d . . . . .
H53 H 0.317819 0.882138 0.402615 0.050 Uiso 1 1 calc R U . . .
C32 C 0.8218(4) 0.6155(2) 0.0729(4) 0.0379(18) Uani 1 1 d . . . . .
H32 H 0.874126 0.609748 0.077393 0.046 Uiso 1 1 calc R U . . .
C204 C 1.1730(8) 0.5431(3) 0.2909(6) 0.078(3) Uani 1 1 d . . . . .
H204 H 1.160058 0.544169 0.239894 0.093 Uiso 1 1 calc R U . . .
C71 C 0.6885(4) 0.7260(4) -0.1656(4) 0.056(2) Uani 1 1 d . . . . .
H71 H 0.694485 0.699708 -0.199860 0.067 Uiso 1 1 calc R U . . .
C202 C 1.1371(5) 0.5519(3) 0.4159(5) 0.057(2) Uani 1 1 d . . . . .
H202 H 1.100598 0.558431 0.451214 0.068 Uiso 1 1 calc R U . . .
N200 N 1.2451(6) 0.5318(3) 0.3128(6) 0.084(3) Uani 1 1 d . . . . .
C70 C 0.6673(4) 0.7166(3) -0.0931(4) 0.0390(18) Uani 1 1 d . . . . .
H70 H 0.656981 0.682926 -0.080448 0.047 Uiso 1 1 calc R U . . .
C103 C 0.8649(5) 0.6848(5) 0.2771(5) 0.071(3) Uani 1 1 d . . . . .
H103 H 0.812475 0.688667 0.281340 0.086 Uiso 1 1 calc R U . . .
C51 C 0.3771(4) 0.8795(2) 0.2315(3) 0.0280(15) Uani 1 1 d . . . . .
C61 C 0.5205(4) 0.8155(3) 0.5700(4) 0.049(2) Uani 1 1 d . . . . .
H61 H 0.507480 0.830112 0.615351 0.059 Uiso 1 1 calc R U . . .
C203 C 1.1174(6) 0.5531(3) 0.3421(6) 0.070(3) Uani 1 1 d . . . . .
H203 H 1.067626 0.560573 0.326133 0.084 Uiso 1 1 calc R U . . .
C100 C 1.0151(5) 0.6697(4) 0.2666(4) 0.057(2) Uani 1 1 d . . . . .
H100 H 1.067492 0.665136 0.263455 0.069 Uiso 1 1 calc R U . . .
C62 C 0.5289(4) 0.8458(3) 0.5090(4) 0.045(2) Uani 1 1 d . . . . .
H62 H 0.521117 0.880781 0.511994 0.054 Uiso 1 1 calc R U . . .
N02R N 0.2046(5) 0.6489(5) 0.1270(5) 0.100(3) Uani 1 1 d . . . . .
C201 C 1.2098(5) 0.5411(3) 0.4387(5) 0.056(2) Uani 1 1 d . . . . .
H201 H 1.223697 0.540365 0.489459 0.067 Uiso 1 1 calc R U . . .
N300 N 0.580(2) 0.6675(19) 0.690(3) 0.063(7) Uani 0.59(2) 1 d . U P A 1
C304 C 0.5312(17) 0.6369(12) 0.7152(14) 0.065(4) Uani 0.59(2) 1 d . U P A 1
H304 H 0.483657 0.651704 0.721396 0.078 Uiso 0.59(2) 1 calc R U P A 1
C303 C 0.5341(12) 0.5844(10) 0.7362(12) 0.065(3) Uani 0.59(2) 1 d . U P A 1
H303 H 0.493090 0.567213 0.756190 0.078 Uiso 0.59(2) 1 calc R U P A 1
C302 C 0.6022(11) 0.5621(9) 0.7241(9) 0.060(3) Uani 0.59(2) 1 d . U P A 1
H302 H 0.610286 0.527874 0.735728 0.072 Uiso 0.59(2) 1 calc R U P A 1
C301 C 0.6591(12) 0.5908(9) 0.6944(11) 0.058(3) Uani 0.59(2) 1 d . U P A 1
H301 H 0.706606 0.576341 0.686821 0.070 Uiso 0.59(2) 1 calc R U P A 1
C300 C 0.6462(13) 0.6405(9) 0.6760(11) 0.059(3) Uani 0.59(2) 1 d . U P A 1
H300 H 0.684779 0.657747 0.652067 0.071 Uiso 0.59(2) 1 calc R U P A 1
C101 C 0.9887(5) 0.7173(4) 0.2790(4) 0.061(2) Uani 1 1 d . . . . .
H101 H 1.022722 0.744400 0.284227 0.074 Uiso 1 1 calc R U . . .
C104 C 0.8966(6) 0.6376(4) 0.2638(4) 0.066(3) Uani 1 1 d . . . . .
H104 H 0.863926 0.609871 0.258090 0.079 Uiso 1 1 calc R U . . .
C200 C 1.2620(5) 0.5314(3) 0.3862(6) 0.068(3) Uani 1 1 d . . . . .
H200 H 1.311895 0.524236 0.402075 0.082 Uiso 1 1 calc R U . . .
C102 C 0.9127(6) 0.7255(4) 0.2837(5) 0.072(3) Uani 1 1 d . . . . .
H102 H 0.893707 0.758169 0.291351 0.086 Uiso 1 1 calc R U . . .
C035 C 0.3076(7) 0.7056(4) 0.1177(4) 0.070(3) Uani 1 1 d . . . . .
H035 H 0.325926 0.738623 0.112685 0.084 Uiso 1 1 calc R U . . .
C036 C 0.2325(7) 0.6968(4) 0.1161(5) 0.075(3) Uani 1 1 d . . . . .
H036 H 0.198722 0.723654 0.107427 0.090 Uiso 1 1 calc R U . . .
C038 C 0.2536(7) 0.6118(4) 0.1337(6) 0.079(3) Uani 1 1 d . . . . .
H038 H 0.235815 0.578484 0.137239 0.095 Uiso 1 1 calc R U . . .
C03K C 0.3549(6) 0.6675(5) 0.1264(5) 0.082(3) Uani 1 1 d . . . . .
H03K H 0.407321 0.672973 0.126184 0.098 Uiso 1 1 calc R U . . .
C03V C 0.3271(7) 0.6201(5) 0.1357(6) 0.098(4) Uani 1 1 d . . . . .
H03V H 0.360546 0.593018 0.143631 0.117 Uiso 1 1 calc R U . . .
N11 N 0.554(3) 0.665(3) 0.679(4) 0.061(8) Uani 0.41(2) 1 d . U P A 2
C1B C 0.518(3) 0.6310(18) 0.731(2) 0.066(4) Uani 0.41(2) 1 d . U P A 2
H1B H 0.470056 0.637452 0.750895 0.080 Uiso 0.41(2) 1 calc R U P A 2
C1C C 0.5591(17) 0.5900(14) 0.749(2) 0.067(3) Uani 0.41(2) 1 d . U P A 2
H1C H 0.536892 0.566172 0.779861 0.080 Uiso 0.41(2) 1 calc R U P A 2
C1D C 0.6317(19) 0.5790(12) 0.7255(16) 0.061(3) Uani 0.41(2) 1 d . U P A 2
H1D H 0.656004 0.548808 0.739421 0.073 Uiso 0.41(2) 1 calc R U P A 2
C1E C 0.6666(19) 0.6139(15) 0.6815(15) 0.059(3) Uani 0.41(2) 1 d . U P A 2
H1E H 0.715648 0.608472 0.664880 0.071 Uiso 0.41(2) 1 calc R U P A 2
C1A C 0.6255(19) 0.6588(13) 0.6618(16) 0.056(4) Uani 0.41(2) 1 d . U P A 2
H1A H 0.649864 0.684640 0.636149 0.068 Uiso 0.41(2) 1 calc R U P A 2

loop_
_atom_site_aniso_label
_atom_site_aniso_U_11
_atom_site_aniso_U_22
_atom_site_aniso_U_33
_atom_site_aniso_U_23
_atom_site_aniso_U_13
_atom_site_aniso_U_12
U2 0.01969(14) 0.01432(11) 0.02247(13) -0.00185(10) 0.00009(10) -0.00005(10)
U1 0.01898(14) 0.01519(11) 0.02224(13) 0.00091(10) 0.00115(10) -0.00036(10)
F2 0.0155(18) 0.0154(17) 0.0206(17) -0.0001(13) -0.0004(14) 0.0017(13)
F1 0.0174(19) 0.0210(18) 0.0268(18) 0.0004(14) 0.0022(15) -0.0029(14)
O2 0.019(2) 0.012(2) 0.037(2) -0.0034(18) 0.0006(19) -0.0012(17)
O1 0.029(3) 0.013(2) 0.032(2) 0.0036(18) 0.000(2) 0.0033(18)
N7 0.021(3) 0.019(3) 0.026(3) 0.002(2) -0.002(2) 0.003(2)
N4 0.022(3) 0.021(3) 0.019(3) 0.003(2) 0.000(2) -0.004(2)
N5 0.028(3) 0.018(3) 0.027(3) -0.002(2) 0.004(2) -0.001(2)
N8 0.025(3) 0.009(2) 0.030(3) 0.000(2) 0.003(2) -0.003(2)
N1 0.020(3) 0.020(3) 0.027(3) -0.001(2) 0.001(2) 0.004(2)
N6 0.020(3) 0.015(3) 0.026(3) -0.001(2) 0.002(2) -0.001(2)
N10 0.025(3) 0.034(3) 0.029(3) 0.001(3) 0.000(2) 0.002(2)
N2 0.022(3) 0.015(3) 0.026(3) 0.000(2) 0.003(2) 0.002(2)
N3 0.015(3) 0.019(3) 0.026(3) 0.005(2) 0.000(2) -0.002(2)
C28 0.021(4) 0.015(3) 0.030(4) 0.004(3) -0.001(3) -0.001(3)
N9 0.026(3) 0.028(3) 0.032(3) -0.002(3) 0.005(2) -0.001(2)
C35 0.030(4) 0.015(3) 0.025(3) -0.004(3) 0.003(3) -0.002(3)
C5 0.023(4) 0.019(3) 0.025(3) -0.002(3) 0.001(3) -0.001(3)
C57 0.017(3) 0.014(3) 0.033(4) -0.004(3) -0.003(3) 0.002(2)
C34 0.035(4) 0.014(3) 0.024(3) -0.001(3) 0.001(3) -0.004(3)
C29 0.018(4) 0.022(3) 0.021(3) 0.004(3) -0.003(3) 0.002(3)
C16 0.022(4) 0.021(3) 0.028(4) -0.002(3) -0.007(3) -0.002(3)
C6 0.027(4) 0.019(3) 0.030(4) -0.001(3) 0.008(3) -0.001(3)
C69 0.024(4) 0.015(3) 0.029(4) -0.002(3) -0.003(3) 0.003(3)
C7 0.042(5) 0.026(4) 0.032(4) -0.006(3) 0.005(3) 0.001(3)
C15 0.021(4) 0.027(3) 0.023(3) 0.002(3) -0.002(3) -0.003(3)
C64 0.023(4) 0.020(3) 0.031(4) 0.005(3) 0.001(3) 0.006(3)
C9 0.027(4) 0.023(4) 0.040(4) -0.002(3) -0.006(3) 0.002(3)
C26 0.026(4) 0.023(3) 0.024(3) -0.001(3) 0.005(3) 0.003(3)
C36 0.028(4) 0.023(3) 0.033(4) 0.003(3) -0.003(3) 0.001(3)
C11 0.024(4) 0.025(3) 0.026(3) 0.000(3) 0.005(3) -0.002(3)
C43 0.019(4) 0.030(4) 0.019(3) -0.006(3) -0.002(3) 0.000(3)
C27 0.016(4) 0.020(3) 0.025(3) 0.001(3) -0.001(3) -0.002(3)
C20 0.030(4) 0.024(4) 0.033(4) -0.001(3) 0.000(3) -0.006(3)
C45 0.015(3) 0.019(3) 0.027(3) 0.001(3) -0.007(3) 0.001(3)
C58 0.013(3) 0.019(3) 0.033(4) -0.001(3) -0.001(3) 0.003(3)
C55 0.020(4) 0.022(3) 0.031(4) -0.001(3) 0.001(3) -0.002(3)
C44 0.022(4) 0.028(4) 0.027(3) 0.004(3) 0.001(3) 0.006(3)
C17 0.038(4) 0.026(4) 0.030(4) -0.004(3) 0.001(3) -0.009(3)
C12 0.032(4) 0.031(4) 0.029(4) 0.006(3) -0.006(3) 0.002(3)
C25 0.037(4) 0.032(4) 0.037(4) -0.007(3) 0.012(3) -0.005(3)
C67 0.044(5) 0.019(3) 0.046(4) 0.009(3) 0.008(4) -0.001(3)
C42 0.041(5) 0.028(4) 0.053(5) -0.009(3) -0.015(4) -0.002(3)
C50 0.035(4) 0.019(3) 0.040(4) -0.002(3) 0.003(3) 0.012(3)
C14 0.015(4) 0.028(3) 0.026(3) 0.001(3) -0.001(3) 0.000(3)
C30 0.022(4) 0.027(4) 0.025(3) -0.004(3) 0.001(3) -0.005(3)
C74 0.041(5) 0.031(4) 0.035(4) 0.003(3) 0.007(3) 0.009(3)
C21 0.048(5) 0.015(3) 0.040(4) -0.001(3) 0.006(4) -0.013(3)
C40 0.024(4) 0.022(3) 0.030(4) -0.001(3) 0.004(3) 0.001(3)
C1 0.020(4) 0.036(4) 0.026(4) -0.001(3) 0.000(3) 0.000(3)
C13 0.028(4) 0.033(4) 0.034(4) 0.011(3) -0.014(3) 0.001(3)
C39 0.049(5) 0.031(4) 0.040(4) -0.015(3) 0.003(4) 0.000(3)
C56 0.011(3) 0.030(4) 0.027(4) -0.004(3) 0.002(3) 0.006(3)
C41 0.029(4) 0.021(4) 0.051(4) -0.008(3) -0.018(3) 0.000(3)
C19 0.058(5) 0.022(4) 0.038(4) -0.005(3) 0.004(4) -0.014(3)
C68 0.037(4) 0.020(3) 0.026(4) 0.000(3) 0.006(3) -0.004(3)
C31 0.027(4) 0.023(4) 0.031(4) 0.000(3) 0.007(3) 0.001(3)
C38 0.039(4) 0.021(3) 0.031(4) -0.006(3) 0.001(3) 0.000(3)
C23 0.048(5) 0.019(4) 0.050(5) 0.005(3) 0.009(4) -0.020(3)
C33 0.024(4) 0.018(3) 0.056(5) -0.008(3) -0.005(3) 0.011(3)
C49 0.023(4) 0.018(3) 0.034(4) 0.002(3) 0.000(3) 0.007(3)
C2 0.022(4) 0.029(4) 0.030(4) 0.002(3) 0.003(3) 0.000(3)
C65 0.040(4) 0.020(3) 0.035(4) -0.004(3) 0.009(3) 0.004(3)
C18 0.045(5) 0.027(4) 0.036(4) -0.013(3) 0.004(3) -0.010(3)
C10 0.047(5) 0.034(4) 0.039(4) 0.013(3) -0.003(4) -0.004(3)
C22 0.033(4) 0.020(3) 0.032(4) 0.002(3) 0.000(3) -0.007(3)
C46 0.036(4) 0.027(4) 0.031(4) 0.003(3) 0.002(3) 0.007(3)
C48 0.041(5) 0.024(4) 0.044(4) 0.008(3) 0.001(4) 0.011(3)
C3 0.028(4) 0.029(4) 0.037(4) 0.005(3) -0.005(3) -0.014(3)
C63 0.040(5) 0.035(4) 0.034(4) -0.011(3) 0.005(3) 0.005(3)
C47 0.041(5) 0.036(4) 0.037(4) 0.010(3) -0.002(4) 0.001(3)
C66 0.050(5) 0.012(3) 0.046(4) 0.000(3) 0.008(4) 0.003(3)
C73 0.046(5) 0.055(5) 0.038(4) 0.020(4) 0.010(4) 0.005(4)
C59 0.027(4) 0.035(4) 0.042(4) -0.005(3) 0.013(3) 0.004(3)
C4 0.041(4) 0.018(3) 0.031(4) 0.004(3) -0.008(3) -0.013(3)
N100 0.067(6) 0.068(5) 0.054(5) -0.004(4) 0.003(4) 0.003(4)
C54 0.038(5) 0.034(4) 0.033(4) -0.003(3) 0.004(3) 0.005(3)
C72 0.046(5) 0.103(8) 0.035(5) 0.021(5) 0.013(4) 0.008(5)
C37 0.065(6) 0.050(5) 0.046(5) -0.010(4) 0.015(4) -0.017(4)
C52 0.039(5) 0.032(4) 0.050(5) -0.007(4) 0.002(4) 0.017(3)
C24 0.054(5) 0.038(4) 0.033(4) 0.004(3) 0.016(4) -0.023(4)
C8 0.040(5) 0.049(5) 0.063(5) -0.021(4) 0.014(4) -0.005(4)
C60 0.039(5) 0.062(5) 0.034(4) 0.009(4) 0.015(3) 0.010(4)
C53 0.044(5) 0.040(4) 0.042(4) -0.005(4) 0.013(4) 0.014(4)
C32 0.028(4) 0.032(4) 0.054(5) -0.007(3) -0.001(4) 0.007(3)
C204 0.130(11) 0.037(5) 0.066(7) 0.005(5) -0.009(8) -0.023(6)
C71 0.042(5) 0.098(8) 0.028(4) -0.015(4) 0.011(4) 0.013(5)
C202 0.061(7) 0.037(5) 0.073(7) -0.005(4) 0.004(5) 0.005(4)
N200 0.089(7) 0.062(5) 0.101(7) 0.008(5) 0.022(6) -0.021(5)
C70 0.031(4) 0.048(5) 0.039(4) -0.020(4) 0.007(3) -0.005(3)
C103 0.039(6) 0.121(10) 0.053(6) 0.007(6) -0.011(4) 0.023(6)
C51 0.030(4) 0.018(3) 0.036(4) -0.006(3) 0.000(3) 0.011(3)
C61 0.042(5) 0.067(6) 0.038(5) -0.023(4) 0.004(4) 0.005(4)
C203 0.077(7) 0.035(5) 0.095(8) 0.005(5) -0.019(7) 0.001(5)
C100 0.038(5) 0.091(8) 0.043(5) -0.001(5) 0.006(4) 0.009(5)
C62 0.051(5) 0.045(5) 0.040(4) -0.006(4) 0.011(4) 0.002(4)
N02R 0.063(7) 0.169(11) 0.068(6) 0.003(7) 0.011(5) -0.010(7)
C201 0.059(6) 0.041(5) 0.068(6) -0.001(4) 0.000(5) -0.001(4)
N300 0.07(3) 0.065(8) 0.054(14) -0.009(8) -0.030(14) -0.028(16)
C304 0.050(9) 0.083(8) 0.062(8) 0.002(7) 0.001(6) -0.001(7)
C303 0.049(8) 0.085(7) 0.062(6) 0.004(5) -0.004(5) -0.008(6)
C302 0.049(7) 0.078(8) 0.053(5) 0.001(5) -0.004(5) -0.004(6)
C301 0.049(6) 0.076(8) 0.050(6) -0.005(6) -0.003(5) -0.001(6)
C300 0.050(7) 0.077(9) 0.049(6) -0.003(6) 0.001(5) -0.004(6)
C101 0.057(7) 0.075(7) 0.052(5) 0.013(5) -0.010(5) -0.008(5)
C104 0.058(7) 0.088(8) 0.051(5) 0.017(5) -0.002(5) -0.023(6)
C200 0.052(6) 0.051(6) 0.103(8) 0.009(6) 0.015(6) -0.005(4)
C102 0.077(8) 0.076(7) 0.060(6) -0.006(5) -0.022(5) 0.030(6)
C035 0.097(9) 0.062(7) 0.050(5) 0.000(5) -0.014(6) -0.012(6)
C036 0.079(9) 0.081(8) 0.066(6) -0.015(6) -0.006(6) 0.028(6)
C038 0.074(8) 0.062(7) 0.100(8) 0.022(6) -0.001(7) -0.021(6)
C03K 0.043(7) 0.124(10) 0.079(7) 0.010(7) 0.006(5) -0.016(7)
C03V 0.073(9) 0.086(9) 0.134(10) 0.010(8) 0.002(8) 0.025(7)
N11 0.06(3) 0.064(10) 0.057(16) -0.008(11) -0.026(16) -0.019(18)
C1B 0.051(9) 0.083(8) 0.064(8) 0.003(7) -0.001(7) -0.003(7)
C1C 0.053(8) 0.085(7) 0.061(6) 0.005(6) -0.004(6) -0.005(6)
C1D 0.050(7) 0.079(8) 0.053(6) 0.002(5) -0.002(5) -0.001(6)
C1E 0.050(7) 0.079(9) 0.048(6) 0.000(6) -0.001(5) -0.001(6)
C1A 0.046(8) 0.077(9) 0.046(7) -0.004(7) -0.004(6) 0.001(7)

loop_
_atom_type_symbol
_atom_type_description
_atom_type_scat_dispersion_real
_atom_type_scat_dispersion_imag
_atom_type_scat_source
C C 0.0033 0.0016 'International Tables Vol C Tables 4.2.6.8 and 6.1.1.4'
H H 0.0000 0.0000 'International Tables Vol C Tables 4.2.6.8 and 6.1.1.4'
F F 0.0171 0.0103 'International Tables Vol C Tables 4.2.6.8 and 6.1.1.4'
N N 0.0061 0.0033 'International Tables Vol C Tables 4.2.6.8 and 6.1.1.4'
O O 0.0106 0.0060 'International Tables Vol C Tables 4.2.6.8 and 6.1.1.4'
U U -9.6767 9.6646 'International Tables Vol C Tables 4.2.6.8 and 6.1.1.4'

loop_
_geom_angle_atom_site_label_1
_geom_angle_atom_site_label_2
_geom_angle_atom_site_label_3
_geom_angle
_geom_angle_site_symmetry_1
_geom_angle_site_symmetry_3
_geom_angle_publ_flag
O2 U2 F1 93.05(12) . . ?
O2 U2 F2 87.99(13) . . ?
F1 U2 F2 63.52(10) . . ?
O2 U2 N7 145.04(15) . . ?
F1 U2 N7 111.03(13) . . ?
F2 U2 N7 81.12(13) . . ?
O2 U2 N6 141.64(15) . . ?
F1 U2 N6 82.80(13) . . ?
F2 U2 N6 122.63(13) . . ?
N7 U2 N6 69.00(16) . . ?
O2 U2 N8 77.89(14) . . ?
F1 U2 N8 136.01(13) . . ?
F2 U2 N8 73.12(12) . . ?
N7 U2 N8 67.17(15) . . ?
N6 U2 N8 129.63(14) . . ?
O2 U2 N10 90.14(15) . . ?
F1 U2 N10 151.55(14) . . ?
F2 U2 N10 144.91(13) . . ?
N7 U2 N10 80.57(15) . . ?
N6 U2 N10 77.32(15) . . ?
N8 U2 N10 72.23(15) . . ?
O2 U2 N5 75.05(15) . . ?
F1 U2 N5 79.30(12) . . ?
F2 U2 N5 138.22(12) . . ?
N7 U2 N5 132.61(15) . . ?
N6 U2 N5 66.68(15) . . ?
N8 U2 N5 136.36(14) . . ?
N10 U2 N5 74.25(15) . . ?
O2 U2 U1 74.53(10) . . ?
F1 U2 U1 35.94(8) . . ?
F2 U2 U1 34.49(7) . . ?
N7 U2 U1 110.37(10) . . ?
N6 U2 U1 116.52(10) . . ?
N8 U2 U1 101.18(10) . . ?
N10 U2 U1 164.41(11) . . ?
N5 U2 U1 103.73(10) . . ?
O1 U1 F2 92.92(12) . . ?
O1 U1 F1 87.18(13) . . ?
F2 U1 F1 63.27(10) . . ?
O1 U1 N2 145.77(16) . . ?
F2 U1 N2 108.86(12) . . ?
F1 U1 N2 79.98(13) . . ?
O1 U1 N3 141.78(15) . . ?
F2 U1 N3 84.35(12) . . ?
F1 U1 N3 124.08(13) . . ?
N2 U1 N3 68.59(15) . . ?
O1 U1 N9 86.80(15) . . ?
F2 U1 N9 152.35(13) . . ?
F1 U1 N9 144.17(13) . . ?
N2 U1 N9 85.47(15) . . ?
N3 U1 N9 79.04(16) . . ?
O1 U1 N1 78.57(15) . . ?
F2 U1 N1 135.26(13) . . ?
F1 U1 N1 72.43(12) . . ?
N2 U1 N1 67.34(15) . . ?
N3 U1 N1 128.22(14) . . ?
N9 U1 N1 71.75(15) . . ?
O1 U1 N4 74.92(15) . . ?
F2 U1 N4 80.05(12) . . ?
F1 U1 N4 138.26(12) . . ?
N2 U1 N4 133.48(15) . . ?
N3 U1 N4 67.05(15) . . ?
N9 U1 N4 73.18(15) . . ?
N1 U1 N4 136.71(14) . . ?
O1 U1 U2 74.06(10) . . ?
F2 U1 U2 35.78(7) . . ?
F1 U1 U2 34.36(7) . . ?
N2 U1 U2 108.62(10) . . ?
N3 U1 U2 118.05(10) . . ?
N9 U1 U2 160.62(11) . . ?
N1 U1 U2 100.85(10) . . ?
N4 U1 U2 103.91(9) . . ?
U1 F2 U2 109.73(11) . . ?
U2 F1 U1 109.70(12) . . ?
C69 O2 U2 164.4(4) . . ?
C64 O1 U1 165.7(4) . . ?
C34 N7 C31 106.0(5) . . ?
C34 N7 U2 137.1(4) . . ?
C31 N7 U2 115.9(4) . . ?
C15 N4 C16 115.7(5) . . ?
C15 N4 U1 112.8(4) . . ?
C16 N4 U1 129.3(4) . . ?
C44 N5 C45 116.1(5) . . ?
C44 N5 U2 113.0(4) . . ?
C45 N5 U2 129.3(4) . . ?
C30 N8 C26 116.8(5) . . ?
C30 N8 U2 114.1(4) . . ?
C26 N8 U2 128.8(4) . . ?
C1 N1 C55 118.8(5) . . ?
C1 N1 U1 112.3(4) . . ?
C55 N1 U1 128.9(4) . . ?
C40 N6 C43 106.1(5) . . ?
C40 N6 U2 136.8(4) . . ?
C43 N6 U2 116.2(3) . . ?
C70 N10 C74 115.3(6) . . ?
C70 N10 U2 123.6(4) . . ?
C74 N10 U2 121.0(4) . . ?
C5 N2 C2 105.7(5) . . ?
C5 N2 U1 136.4(4) . . ?
C2 N2 U1 114.8(4) . . ?
C11 N3 C14 105.3(5) . . ?
C11 N3 U1 137.5(4) . . ?
C14 N3 U1 115.6(3) . . ?
C29 C28 C27 122.1(5) . . ?
C63 N9 C59 117.5(5) . . ?
C63 N9 U1 119.0(4) . . ?
C59 N9 U1 123.4(4) . . ?
C40 C35 C34 112.5(5) . . ?
C40 C35 C38 110.3(5) . . ?
C34 C35 C38 109.4(5) . . ?
C40 C35 C36 108.8(5) . . ?
C34 C35 C36 105.3(5) . . ?
C38 C35 C36 110.5(5) . . ?
N2 C5 C4 109.8(5) . . ?
N2 C5 C6 123.7(5) . . ?
C4 C5 C6 126.5(5) . . ?
C58 C57 C56 121.4(5) . . ?
N7 C34 C33 110.0(5) . . ?
N7 C34 C35 122.6(5) . . ?
C33 C34 C35 127.3(5) . . ?
C28 C29 C20 119.1(5) . . ?
C28 C29 C16 122.4(5) . . ?
C20 C29 C16 118.5(5) . . ?
C17 C16 N4 120.9(5) . . ?
C17 C16 C29 120.3(5) . . ?
N4 C16 C29 118.9(5) . . ?
C11 C6 C5 112.9(5) . . ?
C11 C6 C9 110.4(5) . . ?
C5 C6 C9 108.8(5) . . ?
C11 C6 C7 108.4(5) . . ?
C5 C6 C7 106.7(5) . . ?
C9 C6 C7 109.6(5) . . ?
O2 C69 C68 121.6(5) . . ?
O2 C69 C64 118.3(5) . . ?
C68 C69 C64 120.1(5) . . ?
C8 C7 C6 114.9(5) . . ?
N4 C15 C14 122.4(6) . . ?
O1 C64 C65 123.2(5) . . ?
O1 C64 C69 119.1(5) . . ?
C65 C64 C69 117.7(5) . . ?
C10 C9 C6 116.5(5) . . ?
C25 C26 N8 120.7(5) . . ?
C25 C26 C27 119.4(6) . . ?
N8 C26 C27 119.8(5) . . ?
C37 C36 C35 114.8(5) . . ?
N3 C11 C12 110.4(5) . . ?
N3 C11 C6 121.8(5) . . ?
C12 C11 C6 127.2(6) . . ?
N6 C43 C42 110.9(5) . . ?
N6 C43 C44 119.9(5) . . ?
C42 C43 C44 129.1(6) . . ?
C28 C27 C22 118.7(5) . . ?
C28 C27 C26 122.2(5) . . ?
C22 C27 C26 119.1(5) . . ?
C21 C20 C19 122.1(6) . . ?
C21 C20 C29 118.5(5) . . ?
C19 C20 C29 119.4(5) . . ?
C46 C45 N5 121.2(5) . . ?
C46 C45 C58 120.8(5) . . ?
N5 C45 C58 118.0(5) . . ?
C57 C58 C49 119.3(5) . . ?
C57 C58 C45 122.7(5) . . ?
C49 C58 C45 118.0(5) . . ?
C54 C55 N1 120.5(5) . . ?
C54 C55 C56 119.2(6) . . ?
N1 C55 C56 120.2(5) . . ?
N5 C44 C43 122.3(6) . . ?
C16 C17 C18 120.6(6) . . ?
C11 C12 C13 107.5(6) . . ?
C26 C25 C24 120.9(6) . . ?
C68 C67 C66 120.6(6) . . ?
C43 C42 C41 105.9(6) . . ?
C49 C50 C51 123.4(6) . . ?
C13 C14 N3 110.8(5) . . ?
C13 C14 C15 129.6(6) . . ?
N3 C14 C15 119.7(5) . . ?
N8 C30 C31 121.9(6) . . ?
N10 C74 C73 124.0(7) . . ?
C20 C21 C22 122.7(6) . . ?
N6 C40 C41 110.0(5) . . ?
N6 C40 C35 122.4(5) . . ?
C41 C40 C35 127.3(5) . . ?
N1 C1 C2 122.3(6) . . ?
C14 C13 C12 106.0(6) . . ?
C57 C56 C51 119.5(5) . . ?
C57 C56 C55 121.0(5) . . ?
C51 C56 C55 119.5(5) . . ?
C42 C41 C40 107.1(6) . . ?
C18 C19 C20 120.0(6) . . ?
C67 C68 C69 120.6(6) . . ?
N7 C31 C32 110.3(6) . . ?
N7 C31 C30 119.7(5) . . ?
C32 C31 C30 130.0(6) . . ?
C39 C38 C35 115.7(5) . . ?
C24 C23 C22 121.2(6) . . ?
C32 C33 C34 107.3(6) . . ?
C50 C49 C48 123.2(6) . . ?
C50 C49 C58 118.0(5) . . ?
C48 C49 C58 118.8(5) . . ?
N2 C2 C3 111.0(6) . . ?
N2 C2 C1 119.4(6) . . ?
C3 C2 C1 129.6(6) . . ?
C66 C65 C64 122.5(6) . . ?
C19 C18 C17 121.2(6) . . ?
C21 C22 C23 122.7(6) . . ?
C21 C22 C27 118.7(5) . . ?
C23 C22 C27 118.5(5) . . ?
C45 C46 C47 120.9(6) . . ?
C47 C48 C49 121.2(6) . . ?
C4 C3 C2 105.8(6) . . ?
N9 C63 C62 122.9(7) . . ?
C48 C47 C46 120.3(6) . . ?
C65 C66 C67 118.4(6) . . ?
C72 C73 C74 118.6(7) . . ?
N9 C59 C60 121.9(6) . . ?
C3 C4 C5 107.7(5) . . ?
C100 N100 C104 116.1(8) . . ?
C55 C54 C53 121.1(6) . . ?
C73 C72 C71 119.9(7) . . ?
C53 C52 C51 121.3(6) . . ?
C23 C24 C25 120.8(6) . . ?
C61 C60 C59 118.1(7) . . ?
C52 C53 C54 120.6(6) . . ?
C33 C32 C31 106.4(6) . . ?
N200 C204 C203 121.7(9) . . ?
C70 C71 C72 116.8(7) . . ?
C203 C202 C201 120.4(9) . . ?
C200 N200 C204 117.7(9) . . ?
N10 C70 C71 125.3(7) . . ?
C102 C103 C104 117.9(9) . . ?
C50 C51 C56 118.3(5) . . ?
C50 C51 C52 123.5(6) . . ?
C56 C51 C52 118.2(6) . . ?
C62 C61 C60 120.9(7) . . ?
C202 C203 C204 118.5(9) . . ?
N100 C100 C101 123.8(8) . . ?
C61 C62 C63 118.7(7) . . ?
C038 N02R C036 117.7(10) . . ?
C200 C201 C202 118.8(9) . . ?
C304 N300 C300 109(4) . . ?
N300 C304 C303 133(4) . . ?
C302 C303 C304 114(2) . . ?
C303 C302 C301 118.7(18) . . ?
C300 C301 C302 120.2(19) . . ?
C301 C300 N300 125(3) . . ?
C100 C101 C102 119.9(9) . . ?
N100 C104 C103 124.0(9) . . ?
N200 C200 C201 123.0(9) . . ?
C101 C102 C103 118.3(9) . . ?
C03K C035 C036 119.5(10) . . ?
C035 C036 N02R 120.9(10) . . ?
N02R C038 C03V 121.6(10) . . ?
C035 C03K C03V 119.2(10) . . ?
C038 C03V C03K 120.9(10) . . ?
C1A N11 C1B 122(6) . . ?
C1C C1B N11 113(5) . . ?
C1B C1C C1D 127(4) . . ?
C1E C1D C1C 118(3) . . ?
C1D C1E C1A 118(3) . . ?
N11 C1A C1E 121(4) . . ?

loop_
_geom_bond_atom_site_label_1
_geom_bond_atom_site_label_2
_geom_bond_distance
_geom_bond_site_symmetry_2
_geom_bond_publ_flag
U2 O2 2.106(4) . ?
U2 F1 2.299(3) . ?
U2 F2 2.382(3) . ?
U2 N7 2.461(5) . ?
U2 N6 2.461(5) . ?
U2 N8 2.579(5) . ?
U2 N10 2.581(5) . ?
U2 N5 2.612(5) . ?
U2 U1 3.8349(3) . ?
U1 O1 2.120(4) . ?
U1 F2 2.307(3) . ?
U1 F1 2.391(3) . ?
U1 N2 2.445(4) . ?
U1 N3 2.465(5) . ?
U1 N9 2.564(5) . ?
U1 N1 2.579(5) . ?
U1 N4 2.599(5) . ?
O2 C69 1.362(6) . ?
O1 C64 1.347(6) . ?
N7 C34 1.357(7) . ?
N7 C31 1.374(7) . ?
N4 C15 1.297(7) . ?
N4 C16 1.425(7) . ?
N5 C44 1.296(7) . ?
N5 C45 1.439(7) . ?
N8 C30 1.292(7) . ?
N8 C26 1.419(7) . ?
N1 C1 1.306(7) . ?
N1 C55 1.422(7) . ?
N6 C40 1.358(7) . ?
N6 C43 1.386(7) . ?
N10 C70 1.331(7) . ?
N10 C74 1.351(7) . ?
N2 C5 1.366(7) . ?
N2 C2 1.381(7) . ?
N3 C11 1.368(7) . ?
N3 C14 1.389(7) . ?
C28 C29 1.386(8) . ?
C28 C27 1.395(7) . ?
N9 C63 1.346(7) . ?
N9 C59 1.365(8) . ?
C35 C40 1.511(8) . ?
C35 C34 1.518(8) . ?
C35 C38 1.548(7) . ?
C35 C36 1.552(8) . ?
C5 C4 1.399(8) . ?
C5 C6 1.519(8) . ?
C57 C58 1.392(8) . ?
C57 C56 1.398(7) . ?
C34 C33 1.393(8) . ?
C29 C20 1.432(8) . ?
C29 C16 1.438(8) . ?
C16 C17 1.361(8) . ?
C6 C11 1.516(8) . ?
C6 C9 1.547(8) . ?
C6 C7 1.560(8) . ?
C69 C68 1.375(8) . ?
C69 C64 1.410(8) . ?
C7 C8 1.533(9) . ?
C15 C14 1.414(8) . ?
C64 C65 1.380(8) . ?
C9 C10 1.518(8) . ?
C26 C25 1.367(8) . ?
C26 C27 1.440(8) . ?
C36 C37 1.526(9) . ?
C11 C12 1.388(8) . ?
C43 C42 1.389(8) . ?
C43 C44 1.406(8) . ?
C27 C22 1.431(8) . ?
C20 C21 1.384(8) . ?
C20 C19 1.426(8) . ?
C45 C46 1.343(8) . ?
C45 C58 1.445(8) . ?
C58 C49 1.439(7) . ?
C55 C54 1.372(8) . ?
C55 C56 1.439(8) . ?
C17 C18 1.421(8) . ?
C12 C13 1.393(8) . ?
C25 C24 1.419(8) . ?
C67 C68 1.373(8) . ?
C67 C66 1.386(8) . ?
C42 C41 1.399(9) . ?
C50 C49 1.382(8) . ?
C50 C51 1.388(8) . ?
C14 C13 1.385(8) . ?
C30 C31 1.422(8) . ?
C74 C73 1.366(8) . ?
C21 C22 1.386(8) . ?
C40 C41 1.409(8) . ?
C1 C2 1.407(8) . ?
C39 C38 1.526(8) . ?
C56 C51 1.422(8) . ?
C19 C18 1.359(8) . ?
C31 C32 1.387(8) . ?
C23 C24 1.346(9) . ?
C23 C22 1.421(8) . ?
C33 C32 1.377(9) . ?
C49 C48 1.420(8) . ?
C2 C3 1.389(8) . ?
C65 C66 1.379(8) . ?
C46 C47 1.429(8) . ?
C48 C47 1.354(8) . ?
C3 C4 1.388(9) . ?
C63 C62 1.362(8) . ?
C73 C72 1.362(10) . ?
C59 C60 1.381(8) . ?
N100 C100 1.313(10) . ?
N100 C104 1.327(10) . ?
C54 C53 1.414(9) . ?
C72 C71 1.385(11) . ?
C52 C53 1.346(9) . ?
C52 C51 1.430(8) . ?
C60 C61 1.368(9) . ?
C204 N200 1.344(12) . ?
C204 C203 1.384(12) . ?
C71 C70 1.379(9) . ?
C202 C203 1.349(11) . ?
C202 C201 1.356(11) . ?
N200 C200 1.332(11) . ?
C103 C102 1.360(12) . ?
C103 C104 1.382(12) . ?
C61 C62 1.360(10) . ?
C100 C101 1.354(11) . ?
N02R C038 1.300(12) . ?
N02R C036 1.364(13) . ?
C201 C200 1.356(11) . ?
N300 C304 1.27(5) . ?
N300 C300 1.39(6) . ?
C304 C303 1.43(4) . ?
C303 C302 1.36(3) . ?
C302 C301 1.37(2) . ?
C301 C300 1.36(2) . ?
C101 C102 1.357(11) . ?
C035 C03K 1.306(12) . ?
C035 C036 1.336(12) . ?
C038 C03V 1.307(13) . ?
C03K C03V 1.347(13) . ?
N11 C1A 1.31(8) . ?
N11 C1B 1.45(8) . ?
C1B C1C 1.33(6) . ?
C1C C1D 1.38(4) . ?
C1D C1E 1.36(3) . ?
C1E C1A 1.42(3) . ?
